data_2000079
loop_
_publ_author_name
'Averbuch-Pouchot, M. T.'
'Durif, A.'
'Guitel, J. C.'

_publ_section_title
;
 Structures of \b-alanine, DL-alanine and sarcosine monophosphates
;
_journal_issue 11
_journal_name_full
;
 Acta Crystallographica, Section C: Crystal Structure Communications
;
_journal_page_first 1968
_journal_page_last 1972
_journal_paper_doi 10.1107/s0108270188000502
_journal_volume 44
_journal_year 1988
_chemical_formula_sum 'C3 H10 N O6 P'
_space_group_IT_number 14
_symmetry_cell_setting monoclinic
_symmetry_space_group_name_Hall '-P 2yn'
_symmetry_space_group_name_H-M 'P 1 21/n 1'
_cell_angle_alpha 90
_cell_angle_beta 93.30(6)
_cell_angle_gamma 90
_cell_formula_units_Z 4
_cell_length_a 16.115(20)
_cell_length_b 5.829(2)
_cell_length_c 8.019(5)
_cell_volume 752.010
_diffrn_ambient_temperature ?
_exptl_crystal_density_diffrn 1.652
_refine_ls_R_factor_gt 0.038
_refine_ls_wR_factor_gt 0.038
_cod_original_sg_symbol_H-M 'P 21/n'
_cod_original_formula_sum 'C3 H10 N1 O6 P1'
_cod_database_code 2000079

loop_
_symmetry_equiv_pos_site_id
_symmetry_equiv_pos_as_xyz
1 x,y,z
2 1/2-x,1/2+y,1/2-z
3 -x,-y,-z
4 -1/2+x,-1/2-y,-1/2+z

loop_
_atom_site_label
_atom_site_type_symbol
_atom_site_fract_x
_atom_site_fract_y
_atom_site_fract_z
P1 P 0.08103(4) 0.7469(1) 0.42418(8)
O1 O 0.1051(1) 0.6176(4) 0.5908(3)
O2 O 0.1273(1) 0.6453(3) 0.2853(3)
O3 O 0.1129(1) 0.9968(3) 0.4580(3)
O4 O -0.0125(1) 0.7482(4) 0.3935(2)
O5 O 0.2961(1) 0.7991(4) 0.4514(3)
O6 O 0.4312(1) 0.8137(4) 0.4163(3)
N1 N 0.2547(1) 0.3067(4) 0.4277(3)
C1 C 0.3035(2) 0.3576(5) 0.5860(4)
C2 C 0.3818(2) 0.4912(5) 0.5545(4)
C3 C 0.3646(2) 0.7167(5) 0.4711(3)
H1 H 0.083(2) 0.520(6) 0.600(4)
H2 H 0.087(2) 1.060(7) 0.499(4)
H3 H 0.419(2) 0.919(6) 0.364(4)
H4 H 0.289(2) 0.267(7) 0.354(4)
H5 H 0.221(2) 0.191(6) 0.440(4)
H6 H 0.227(2) 0.422(6) 0.389(4)
H7 H 0.316(2) 0.215(6) 0.632(4)
H8 H 0.269(2) 0.443(6) 0.654(4)
H9 H 0.410(2) 0.524(6) 0.655(4)
H10 H 0.417(2) 0.410(6) 0.491(4)

loop_
_atom_type_symbol
_atom_type_radius_bond
C 0.68
H 0.23
N 0.68
O 0.68
P 1.05
